data_4062482
_journal_name_full Organometallics
_journal_year 2003
_chemical_formula_moiety 'C91 H131 Li3 O10 Ti2 '
_chemical_formula_sum 'C91 H131 Li3 O10 Ti2'
_chemical_formula_weight 1501.65
_space_group_IT_number 12
_symmetry_cell_setting monoclinic
_symmetry_space_group_name_Hall '-C 2y'
_symmetry_space_group_name_H-M 'C 1 2/m 1'
_cell_angle_alpha 90
_cell_angle_beta 95.550(4)
_cell_angle_gamma 90
_cell_formula_units_Z 4
_cell_length_a 19.453(6)
_cell_length_b 29.861(8)
_cell_length_c 15.260(4)
_cell_measurement_temperature 173.2
_cell_volume 8822(4)
_exptl_crystal_density_diffrn 1.130
_cod_original_sg_symbol_H-M 'C 2/m'
_cod_original_formula_sum 'C91 H131 Li3 O10 Ti2 '
_cod_database_code 4062482

loop_
_symmetry_equiv_pos_as_xyz
x,y,z
x,-y,z
-x,-y,-z
-x,y,-z
1/2+x,1/2+y,z
1/2+x,1/2-y,z
1/2-x,1/2-y,-z
1/2-x,1/2+y,-z

loop_
_atom_site_label
_atom_site_type_symbol
_atom_site_fract_x
_atom_site_fract_y
_atom_site_fract_z
_atom_site_U_iso_or_equiv
_atom_site_adp_type
_atom_site_occupancy
_atom_site_calc_flag
_atom_site_refinement_flags
_atom_site_disorder_assembly
_atom_site_disorder_group
Ti(1) Ti 0.76329(2) 0.04388(2) 0.35341(3) 0.0151(1) Uani 1.00 d . . .
O(1) O 0.7246(1) 0.09094(6) 0.2682(1) 0.0177(5) Uani 1.00 d . . .
O(2) O 0.8603(1) 0.05399(6) 0.3359(1) 0.0204(5) Uani 1.00 d . . .
O(3) O 0.7583(1) 0.09558(7) 0.4403(1) 0.0185(5) Uani 1.00 d . . .
O(4) O 0.7463(1) 0.19830(8) 0.3244(2) 0.0397(7) Uani 1.00 d . . .
O(5) O 0.9730(2) 0.0000 0.2329(3) 0.045(1) Uani 2.00 d SP . .
O(6) O 0.6784(9) 0.0000 -0.054(1) 0.262(6) Uiso 2.00 d SP . .
C(1) C 0.7115(1) 0.10254(9) 0.1819(2) 0.0179(7) Uani 1.00 d . . .
C(2) C 0.6437(1) 0.1124(1) 0.1449(2) 0.0207(7) Uani 1.00 d . . .
C(3) C 0.6356(2) 0.1270(1) 0.0571(2) 0.0290(8) Uani 1.00 d . . .
C(4) C 0.6901(2) 0.1317(1) 0.0059(2) 0.0344(9) Uani 1.00 d . . .
C(5) C 0.7557(2) 0.1215(1) 0.0436(2) 0.0286(8) Uani 1.00 d . . .
C(6) C 0.7676(2) 0.1067(1) 0.1301(2) 0.0204(7) Uani 1.00 d . . .
C(7) C 0.8404(1) 0.0928(1) 0.1641(2) 0.0206(7) Uani 1.00 d . . .
C(8) C 0.8784(1) 0.09772(9) 0.3281(2) 0.0169(6) Uani 1.00 d . . .
C(9) C 0.8723(1) 0.1184(1) 0.2448(2) 0.0179(7) Uani 1.00 d . . .
C(10) C 0.8974(1) 0.1617(1) 0.2376(2) 0.0199(7) Uani 1.00 d . . .
C(11) C 0.9262(1) 0.1859(1) 0.3099(2) 0.0187(7) Uani 1.00 d . . .
C(12) C 0.9257(1) 0.1658(1) 0.3933(2) 0.0199(7) Uani 1.00 d . . .
C(13) C 0.9020(1) 0.1222(1) 0.4034(2) 0.0187(7) Uani 1.00 d . . .
C(14) C 0.9068(2) 0.0991(1) 0.4921(2) 0.0217(7) Uani 1.00 d . . .
C(15) C 0.7797(2) 0.10211(9) 0.5270(2) 0.0193(7) Uani 1.00 d . . .
C(16) C 0.8506(1) 0.1059(1) 0.5538(2) 0.0195(7) Uani 1.00 d . . .
C(17) C 0.8728(2) 0.1121(1) 0.6425(2) 0.0251(8) Uani 1.00 d . . .
C(18) C 0.8272(2) 0.1140(1) 0.7071(2) 0.0303(8) Uani 1.00 d . . .
C(19) C 0.7573(2) 0.1114(1) 0.6795(2) 0.0299(8) Uani 1.00 d . . .
C(20) C 0.7309(2) 0.1064(1) 0.5906(2) 0.0226(7) Uani 1.00 d . . .
C(21) C 0.5802(2) 0.1067(1) 0.1967(2) 0.0250(8) Uani 1.00 d . . .
C(22) C 0.5862(2) 0.1363(1) 0.2789(3) 0.045(1) Uani 1.00 d . . .
C(23) C 0.5729(2) 0.0582(1) 0.2236(3) 0.051(1) Uani 1.00 d . . .
C(24) C 0.5127(2) 0.1199(2) 0.1433(3) 0.054(1) Uani 1.00 d . . .
C(25) C 0.6776(2) 0.1465(2) -0.0896(2) 0.076(1) Uani 1.00 d . . .
C(26) C 0.9611(2) 0.2315(1) 0.2962(2) 0.0215(7) Uani 1.00 d . . .
C(27) C 0.9870(2) 0.2537(1) 0.3826(2) 0.0376(10) Uani 1.00 d . . .
C(28) C 0.9112(2) 0.2635(1) 0.2443(3) 0.0370(10) Uani 1.00 d . . .
C(29) C 1.0230(2) 0.2227(1) 0.2432(2) 0.0335(9) Uani 1.00 d . . .
C(30) C 0.6522(2) 0.1072(1) 0.5657(2) 0.0287(8) Uani 1.00 d . . .
C(31) C 0.6114(2) 0.1095(2) 0.6467(3) 0.053(1) Uani 1.00 d . . .
C(32) C 0.6341(2) 0.1496(1) 0.5115(3) 0.044(1) Uani 1.00 d . . .
C(33) C 0.6278(2) 0.0659(1) 0.5134(3) 0.051(1) Uani 1.00 d . . .
C(34) C 0.8523(2) 0.1182(2) 0.8034(2) 0.045(1) Uani 1.00 d . . .
C(35) C 0.7532(2) 0.2317(1) 0.3933(3) 0.042(1) Uani 1.00 d . . .
C(36) C 0.7049(2) 0.2679(1) 0.3598(3) 0.051(1) Uani 1.00 d . . .
C(37) C 0.7128(2) 0.2681(1) 0.2611(3) 0.045(1) Uani 1.00 d . . .
C(38) C 0.7286(2) 0.2199(1) 0.2400(3) 0.0377(10) Uani 1.00 d . . .
C(39) C 1.0342(4) 0.00000(1) 0.3738(4) 0.058(2) Uani 2.00 d SP . .
C(40) C 1.0399(3) 0.00000(1) 0.2788(5) 0.056(2) Uani 2.00 d SP . .
C(41) C 0.9724(4) 0.00000(1) 0.1386(4) 0.066(2) Uani 2.00 d SP . .
C(42) C 1.0024(6) 0.0414(4) 0.0997(7) 0.072(3) Uani 0.50 d P . .
C(43) C 0.9286(3) 0.2171(2) -0.0084(4) 0.082(2) Uiso 1.00 d . . .
C(44) C 0.9691(3) 0.2560(2) -0.0033(5) 0.089(2) Uiso 1.00 d . . .
C(45) C 0.8573(6) 0.2319(4) -0.0150(8) 0.074(3) Uiso 0.50 d P . .
C(46) C 0.9647(3) 0.1751(2) -0.0043(4) 0.067(1) Uiso 1.00 d . . .
C(47) C 0.7677(9) 0.0000 -0.059(1) 0.181(6) Uiso 2.00 d SP . .
C(48) C 0.7626(8) 0.0000 -0.170(1) 0.146(5) Uiso 2.00 d SP . .
C(49) C 0.6998(9) 0.0000 -0.228(1) 0.168(6) Uiso 2.00 d SP . .
C(50) C 0.6398(9) 0.0000 -0.162(1) 0.169(6) Uiso 2.00 d SP . .
Li(1) Li 0.8921(5) 0.0000 0.2967(6) 0.037(2) Uani 2.00 d SP . .
Li(2) Li 0.7594(3) 0.1371(2) 0.3460(4) 0.029(1) Uani 1.00 d . . .
H(1) H 0.792(2) 0.0000 0.444(3) 0.0078 Uiso 2.00 calc SP . .
H(2) H 0.770(2) 0.0000 0.263(3) 0.0078 Uiso 2.00 calc SP . .
H(3) H 0.691(2) 0.0000 0.362(3) 0.0078 Uiso 2.00 calc SP . .
H(4) H 0.5894(2) 0.1340(1) 0.0310(2) 0.034(1) Uiso 1.00 calc . . .
H(5) H 0.7947(2) 0.1248(1) 0.0090(2) 0.033(1) Uiso 1.00 calc . . .
H(6) H 0.8395(1) 0.0614(1) 0.1796(2) 0.024(1) Uiso 1.00 calc . . .
H(7) H 0.8699(1) 0.0971(1) 0.1171(2) 0.024(1) Uiso 1.00 calc . . .
H(8) H 0.8951(1) 0.1754(1) 0.1798(2) 0.023(1) Uiso 1.00 calc . . .
H(9) H 0.9422(1) 0.1828(1) 0.4453(2) 0.023(1) Uiso 1.00 calc . . .
H(10) H 0.9092(2) 0.0671(1) 0.4808(2) 0.026(1) Uiso 1.00 calc . . .
H(11) H 0.9497(2) 0.1089(1) 0.5240(2) 0.026(1) Uiso 1.00 calc . . .
H(12) H 0.9218(2) 0.1152(1) 0.6599(2) 0.030(1) Uiso 1.00 calc . . .
H(13) H 0.7247(2) 0.1132(1) 0.7236(2) 0.035(1) Uiso 1.00 calc . . .
H(14) H 0.6285(2) 0.1290(1) 0.3150(3) 0.053(2) Uiso 1.00 calc . . .
H(15) H 0.5871(2) 0.1676(1) 0.2618(3) 0.053(2) Uiso 1.00 calc . . .
H(16) H 0.5469(2) 0.1310(1) 0.3123(3) 0.053(2) Uiso 1.00 calc . . .
H(17) H 0.5341(2) 0.0552(1) 0.2585(3) 0.057(2) Uiso 1.00 calc . . .
H(18) H 0.5653(2) 0.0397(1) 0.1713(3) 0.057(2) Uiso 1.00 calc . . .
H(19) H 0.6149(2) 0.0488(1) 0.2580(3) 0.057(2) Uiso 1.00 calc . . .
H(20) H 0.5148(2) 0.1514(2) 0.1274(3) 0.058(2) Uiso 1.00 calc . . .
H(21) H 0.5065(2) 0.1019(2) 0.0903(3) 0.058(2) Uiso 1.00 calc . . .
H(22) H 0.4742(2) 0.1151(2) 0.1781(3) 0.058(2) Uiso 1.00 calc . . .
H(23) H 0.6554(2) 0.1756(2) -0.0927(2) 0.074(2) Uiso 1.00 calc . . .
H(24) H 0.7214(2) 0.1483(2) -0.1149(2) 0.073(2) Uiso 1.00 calc . . .
H(25) H 0.6480(2) 0.1248(2) -0.1222(2) 0.074(2) Uiso 1.00 calc . . .
H(26) H 1.0197(2) 0.2341(1) 0.4156(2) 0.044(1) Uiso 1.00 calc . . .
H(27) H 1.0095(2) 0.2818(1) 0.3710(2) 0.044(1) Uiso 1.00 calc . . .
H(28) H 0.9483(2) 0.2594(1) 0.4166(2) 0.044(1) Uiso 1.00 calc . . .
H(29) H 0.9346(2) 0.2913(1) 0.2328(3) 0.043(1) Uiso 1.00 calc . . .
H(30) H 0.8946(2) 0.2495(1) 0.1889(3) 0.043(1) Uiso 1.00 calc . . .
H(31) H 0.8725(2) 0.2698(1) 0.2779(3) 0.043(1) Uiso 1.00 calc . . .
H(32) H 1.0550(2) 0.2024(1) 0.2760(2) 0.040(1) Uiso 1.00 calc . . .
H(33) H 1.0070(2) 0.2093(1) 0.1870(2) 0.040(1) Uiso 1.00 calc . . .
H(34) H 1.0463(2) 0.2507(1) 0.2334(2) 0.040(1) Uiso 1.00 calc . . .
H(35) H 0.8814(2) 0.0928(2) 0.8215(2) 0.052(1) Uiso 1.00 calc . . .
H(36) H 0.8787(2) 0.1456(2) 0.8128(2) 0.052(2) Uiso 1.00 calc . . .
H(37) H 0.8130(2) 0.1190(2) 0.8378(2) 0.052(1) Uiso 1.00 calc . . .
H(38) H 0.6254(2) 0.1359(2) 0.6810(3) 0.059(2) Uiso 1.00 calc . . .
H(39) H 0.5623(2) 0.1110(2) 0.6284(3) 0.059(2) Uiso 1.00 calc . . .
H(40) H 0.6211(2) 0.0829(2) 0.6823(3) 0.059(2) Uiso 1.00 calc . . .
H(41) H 0.6478(2) 0.1756(1) 0.5470(3) 0.052(2) Uiso 1.00 calc . . .
H(42) H 0.6586(2) 0.1495(1) 0.4591(3) 0.052(1) Uiso 1.00 calc . . .
H(43) H 0.5848(2) 0.1506(1) 0.4946(3) 0.052(1) Uiso 1.00 calc . . .
H(44) H 0.5786(2) 0.0678(1) 0.4962(3) 0.058(2) Uiso 1.00 calc . . .
H(45) H 0.6523(2) 0.0634(1) 0.4612(3) 0.058(2) Uiso 1.00 calc . . .
H(46) H 0.6373(2) 0.0397(1) 0.5502(3) 0.058(2) Uiso 1.00 calc . . .
H(47) H 0.7400(2) 0.2196(1) 0.4482(3) 0.049(1) Uiso 1.00 calc . . .
H(48) H 0.8002(2) 0.2428(1) 0.4020(3) 0.049(1) Uiso 1.00 calc . . .
H(49) H 0.6578(2) 0.2609(1) 0.3708(3) 0.061(2) Uiso 1.00 calc . . .
H(50) H 0.7181(2) 0.2966(1) 0.3864(3) 0.061(2) Uiso 1.00 calc . . .
H(51) H 0.6705(2) 0.2778(1) 0.2276(3) 0.051(1) Uiso 1.00 calc . . .
H(52) H 0.7504(2) 0.2877(1) 0.2481(3) 0.051(1) Uiso 1.00 calc . . .
H(53) H 0.7674(2) 0.2183(1) 0.2046(3) 0.045(1) Uiso 1.00 calc . . .
H(54) H 0.6887(2) 0.2055(1) 0.2088(3) 0.045(1) Uiso 1.00 calc . . .
H(55) H 1.0099(4) 0.02679(1) 0.3891(4) 0.068(2) Uiso 0.50 calc P . .
H(56) H 1.0084(4) -0.02625(1) 0.3887(4) 0.068(2) Uiso 0.50 calc P . .
H(57) H 1.0797(4) 0.00000(1) 0.4061(4) 0.068(2) Uiso 2.00 calc SP . .
H(58) H 1.0648(3) -0.02652(1) 0.2632(5) 0.067(2) Uiso 0.50 calc P . .
H(59) H 1.0648(3) 0.02652(1) 0.2632(5) 0.067(2) Uiso 0.50 calc P . .
H(60) H 0.9980(4) -0.02582(1) 0.1211(4) 0.076(3) Uiso 0.50 calc P . .
H(61) H 0.9247(4) 0.00000(1) 0.1138(4) 0.076(3) Uiso 2.00 calc SP . .
H(62) H 1.0506(6) 0.0438(4) 0.1226(7) 0.087(4) Uiso 0.50 calc P . .
H(63) H 0.9992(6) 0.0394(4) 0.0360(7) 0.087(4) Uiso 0.50 calc P . .
H(64) H 0.9775(6) 0.0676(4) 0.1169(7) 0.087(4) Uiso 0.50 calc P . .

loop_
_atom_site_aniso_label
_atom_site_aniso_U_11
_atom_site_aniso_U_22
_atom_site_aniso_U_33
_atom_site_aniso_U_12
_atom_site_aniso_U_13
_atom_site_aniso_U_23
Ti(1) 0.0151(2) 0.0143(2) 0.0158(2) 0.0004(2) 0.0019(2) 0.0000(2)
O(1) 0.0189(10) 0.0187(10) 0.0153(10) 0.0023(8) -0.0005(8) 0.0025(8)
O(2) 0.0175(9) 0.016(1) 0.026(1) -0.0003(8) 0.0034(8) 0.0011(8)
O(3) 0.0187(10) 0.021(1) 0.0157(10) 0.0009(8) 0.0031(8) -0.0030(8)
O(4) 0.057(2) 0.022(1) 0.032(1) 0.003(1) 0.001(1) 0.003(1)
O(5) 0.039(2) 0.053(2) 0.042(2) 0.0000 0.018(2) 0.0000
C(1) 0.020(1) 0.017(1) 0.016(1) -0.001(1) -0.001(1) -0.002(1)
C(2) 0.019(1) 0.023(1) 0.020(1) 0.001(1) -0.001(1) 0.002(1)
C(3) 0.024(2) 0.038(2) 0.022(2) 0.003(1) -0.005(1) 0.004(1)
C(4) 0.031(2) 0.049(2) 0.015(1) 0.002(1) -0.001(1) 0.005(2)
C(5) 0.027(2) 0.038(2) 0.018(1) -0.001(1) 0.003(1) 0.000(1)
C(6) 0.022(1) 0.022(1) 0.017(1) -0.001(1) 0.000(1) -0.003(1)
C(7) 0.021(1) 0.024(1) 0.016(1) -0.001(1) 0.003(1) -0.003(1)
C(8) 0.012(1) 0.017(1) 0.020(1) -0.001(1) 0.003(1) 0.000(1)
C(9) 0.014(1) 0.022(1) 0.017(1) 0.001(1) 0.002(1) -0.002(1)
C(10) 0.018(1) 0.025(1) 0.016(1) 0.000(1) 0.003(1) 0.004(1)
C(11) 0.019(1) 0.018(1) 0.019(1) -0.002(1) 0.004(1) 0.002(1)
C(12) 0.016(1) 0.023(1) 0.020(1) -0.002(1) 0.001(1) -0.002(1)
C(13) 0.013(1) 0.024(1) 0.018(1) 0.001(1) 0.003(1) 0.002(1)
C(14) 0.018(1) 0.027(2) 0.018(1) 0.000(1) 0.002(1) 0.004(1)
C(15) 0.024(1) 0.017(1) 0.016(1) 0.000(1) 0.003(1) 0.000(1)
C(16) 0.022(1) 0.019(1) 0.017(1) -0.001(1) 0.004(1) 0.002(1)
C(17) 0.029(2) 0.027(2) 0.019(1) -0.001(1) 0.001(1) 0.001(1)
C(18) 0.037(2) 0.033(2) 0.016(1) 0.002(1) 0.004(1) -0.002(1)
C(19) 0.034(2) 0.033(2) 0.020(2) 0.001(1) 0.010(1) -0.002(1)
C(20) 0.027(2) 0.021(1) 0.019(1) -0.001(1) 0.008(1) -0.002(1)
C(21) 0.018(1) 0.031(2) 0.025(2) 0.003(1) 0.001(1) 0.006(1)
C(22) 0.029(2) 0.054(2) 0.049(2) 0.000(2) 0.014(2) -0.015(2)
C(23) 0.029(2) 0.039(2) 0.075(3) -0.005(2) 0.006(2) 0.017(2)
C(24) 0.025(2) 0.081(3) 0.039(2) 0.008(2) 0.001(2) 0.021(2)
C(25) 0.037(2) 0.123(5) 0.022(2) 0.007(2) -0.001(2) 0.025(2)
C(26) 0.024(1) 0.022(1) 0.019(1) -0.004(1) 0.004(1) 0.000(1)
C(27) 0.049(2) 0.028(2) 0.032(2) -0.018(1) 0.004(2) -0.002(2)
C(28) 0.036(2) 0.026(2) 0.046(2) -0.003(2) 0.001(2) 0.006(1)
C(29) 0.027(2) 0.031(2) 0.041(2) -0.009(2) 0.009(1) 0.002(1)
C(30) 0.024(2) 0.034(2) 0.027(2) 0.001(1) 0.011(1) -0.007(1)
C(31) 0.033(2) 0.075(3) 0.040(2) 0.000(2) 0.020(2) -0.007(2)
C(32) 0.032(2) 0.054(2) 0.043(2) 0.011(2) 0.004(2) -0.004(2)
C(33) 0.031(2) 0.045(2) 0.069(3) -0.012(2) 0.017(2) -0.021(2)
C(34) 0.048(2) 0.058(3) 0.021(2) 0.002(2) 0.002(2) -0.002(2)
C(35) 0.052(2) 0.027(2) 0.043(2) -0.001(2) 0.004(2) -0.005(2)
C(36) 0.050(2) 0.039(2) 0.063(3) 0.012(2) 0.004(2) -0.005(2)
C(37) 0.034(2) 0.033(2) 0.061(3) 0.007(2) 0.003(2) 0.013(2)
C(38) 0.039(2) 0.035(2) 0.039(2) -0.001(2) 0.001(2) 0.009(2)
C(39) 0.069(4) 0.045(4) 0.056(4) 0.0000 0.001(3) 0.0000
C(40) 0.046(3) 0.053(4) 0.069(4) 0.0000 0.011(3) 0.0000
C(41) 0.069(4) 0.083(5) 0.039(3) 0.0000 0.024(3) 0.0000
C(42) 0.067(6) 0.076(7) 0.074(7) -0.005(6) 0.023(5) 0.014(6)
Li(1) 0.042(5) 0.023(4) 0.043(5) 0.0000 0.021(4) 0.0000
Li(2) 0.039(3) 0.018(2) 0.026(3) 0.002(2) 0.001(2) 0.002(2)

loop_
_geom_bond_atom_site_label_1
_geom_bond_atom_site_label_2
_geom_bond_distance
_geom_bond_site_symmetry_1
_geom_bond_site_symmetry_2
_geom_bond_publ_flag
Ti(1) O(1) 2.010(2) . . yes
Ti(1) O(2) 1.954(2) . . yes
Ti(1) O(3) 2.044(2) . . yes
Ti(1) Li(1) 3.027(8) . . yes
Ti(1) Li(2) 2.787(5) . . yes
O(1) C(1) 1.362(3) . . yes
O(1) Li(2) 1.901(6) . . yes
O(2) C(8) 1.361(3) . . yes
O(2) Li(1) 1.847(5) . . yes
O(3) C(15) 1.362(3) . . yes
O(3) Li(2) 1.901(6) . . yes
O(4) C(35) 1.446(4) . . yes
O(4) C(38) 1.452(4) . . yes
O(4) Li(2) 1.870(6) . . yes
O(5) C(40) 1.417(7) . . yes
O(5) C(41) 1.438(7) . . yes
O(5) Li(1) 1.93(1) . . yes
O(6) C(47) 1.75(2) . . yes
O(6) C(50) 1.74(2) . . yes
C(1) C(2) 1.414(4) . . yes
C(1) C(6) 1.414(4) . . yes
C(2) C(3) 1.403(4) . . yes
C(2) C(21) 1.540(4) . . yes
C(3) C(4) 1.384(5) . . yes
C(4) C(5) 1.382(4) . . yes
C(4) C(25) 1.520(5) . . yes
C(5) C(6) 1.389(4) . . yes
C(6) C(7) 1.517(4) . . yes
C(7) C(9) 1.528(4) . . yes
C(8) C(9) 1.408(4) . . yes
C(8) C(13) 1.402(4) . . yes
C(9) C(10) 1.390(4) . . yes
C(10) C(11) 1.390(4) . . yes
C(11) C(12) 1.408(4) . . yes
C(11) C(26) 1.545(4) . . yes
C(12) C(13) 1.395(4) . . yes
C(13) C(14) 1.514(4) . . yes
C(14) C(16) 1.526(4) . . yes
C(15) C(16) 1.403(4) . . yes
C(15) C(20) 1.428(4) . . yes
C(16) C(17) 1.393(4) . . yes
C(17) C(18) 1.390(5) . . yes
C(18) C(19) 1.385(5) . . yes
C(18) C(34) 1.508(4) . . yes
C(19) C(20) 1.412(4) . . yes
C(20) C(30) 1.541(4) . . yes
C(21) C(22) 1.531(5) . . yes
C(21) C(23) 1.514(5) . . yes
C(21) C(24) 1.528(5) . . yes
C(26) C(27) 1.518(4) . . yes
C(26) C(28) 1.528(4) . . yes
C(26) C(29) 1.537(5) . . yes
C(30) C(31) 1.534(5) . . yes
C(30) C(32) 1.533(5) . . yes
C(30) C(33) 1.521(5) . . yes
C(35) C(36) 1.489(6) . . yes
C(36) C(37) 1.530(6) . . yes
C(37) C(38) 1.514(5) . . yes
C(39) C(40) 1.465(10) . . yes
C(41) C(42) 1.51(1) . . yes
C(43) C(44) 1.402(9) . . yes
C(43) C(45) 1.45(1) . . yes
C(43) C(46) 1.437(8) . . yes
C(47) C(48) 1.68(2) . . yes
C(48) C(49) 1.44(2) . . yes
C(49) C(50) 1.62(3) . . yes
